data_7151725
loop_
_publ_author_name
'Tanikawa, Tomoharu'
'Saito, Masaichi'
'Guo, Jing Dong'
'Nagase, Shigeru'

_publ_section_title
;
 Synthesis, structures and optical properties of trisilasumanene and
 its related compounds.
;
_journal_issue 6
_journal_name_full 'Organic &amp; biomolecular chemistry'
_journal_page_first 1731
_journal_page_last 1735
_journal_paper_doi 10.1039/C0OB00987C
_journal_volume 9
_journal_year 2011
_chemical_formula_moiety 'C20 H16 Si'
_chemical_formula_sum 'C20 H16 Si'
_chemical_formula_weight 284.42
_chemical_name_systematic
;
?
;
_space_group_IT_number 19
_symmetry_cell_setting orthorhombic
_symmetry_space_group_name_Hall 'P 2ac 2ab'
_symmetry_space_group_name_H-M 'P 21 21 21'
_atom_sites_solution_hydrogens geom
_atom_sites_solution_primary direct
_atom_sites_solution_secondary difmap
_audit_creation_method SHELXL-97
_cell_angle_alpha 90.00
_cell_angle_beta 90.00
_cell_angle_gamma 90.00
_cell_formula_units_Z 4
_cell_length_a 8.3831(10)
_cell_length_b 11.7677(15)
_cell_length_c 15.0120(19)
_cell_measurement_reflns_used 6063
_cell_measurement_temperature 100(2)
_cell_measurement_theta_max 27.91
_cell_measurement_theta_min 2.71
_cell_volume 1480.9(3)
_computing_cell_refinement 'Bruker SMART (Bruker 2000)'
_computing_data_collection 'Bruker SMART (Bruker 2000)'
_computing_data_reduction 'Bruker SAINT (Bruker 2000)'
_computing_molecular_graphics 'Bruker SHELXTL'
_computing_publication_material 'Bruker SHELXTL'
_computing_structure_refinement 'SHELXL-97 (Sheldrick, 1997)'
_computing_structure_solution 'SHELXS-97 (Sheldrick, 1990)'
_diffrn_ambient_temperature 100(2)
_diffrn_measured_fraction_theta_full 0.999
_diffrn_measured_fraction_theta_max 0.999
_diffrn_measurement_device_type 'CCD area detector'
_diffrn_measurement_method 'phi and omega scans'
_diffrn_radiation_monochromator graphite
_diffrn_radiation_source 'fine-focus sealed tube'
_diffrn_radiation_type MoK\a
_diffrn_radiation_wavelength 0.71073
_diffrn_reflns_av_R_equivalents 0.0248
_diffrn_reflns_av_sigmaI/netI 0.0263
_diffrn_reflns_limit_h_max 11
_diffrn_reflns_limit_h_min -11
_diffrn_reflns_limit_k_max 12
_diffrn_reflns_limit_k_min -15
_diffrn_reflns_limit_l_max 17
_diffrn_reflns_limit_l_min -19
_diffrn_reflns_number 10647
_diffrn_reflns_theta_full 27.93
_diffrn_reflns_theta_max 27.93
_diffrn_reflns_theta_min 2.20
_exptl_absorpt_coefficient_mu 0.149
_exptl_absorpt_correction_T_max 0.956
_exptl_absorpt_correction_T_min 0.931
_exptl_absorpt_correction_type empirical
_exptl_absorpt_process_details
;
SADABS; Sheldrick 1996
;
_exptl_crystal_density_diffrn 1.276
_exptl_crystal_density_method 'not measured'
_exptl_crystal_F_000 600
_exptl_crystal_size_max 0.60
_exptl_crystal_size_mid 0.40
_exptl_crystal_size_min 0.30
_refine_diff_density_max 0.536
_refine_diff_density_min -0.284
_refine_diff_density_rms 0.059
_refine_ls_abs_structure_details 'Flack H D (1983), Acta Cryst. A39, 876-881'
_refine_ls_abs_structure_Flack -0.04(12)
_refine_ls_extinction_method none
_refine_ls_goodness_of_fit_ref 1.057
_refine_ls_hydrogen_treatment constr
_refine_ls_matrix_type full
_refine_ls_number_parameters 192
_refine_ls_number_reflns 3549
_refine_ls_number_restraints 0
_refine_ls_restrained_S_all 1.057
_refine_ls_R_factor_all 0.0406
_refine_ls_R_factor_gt 0.0381
_refine_ls_shift/su_max 0.001
_refine_ls_shift/su_mean 0.000
_refine_ls_structure_factor_coef Fsqd
_refine_ls_weighting_details 'calc w=1/[\s^2^(Fo^2^)+(0.0670P)^2^+0.1754P] where P=(Fo^2^+2Fc^2^)/3'
_refine_ls_weighting_scheme calc
_refine_ls_wR_factor_gt 0.0978
_refine_ls_wR_factor_ref 0.1005
_reflns_number_gt 3356
_reflns_number_total 3549
_reflns_threshold_expression >2sigma(I)
_cod_data_source_file C0OB00987C.TXT
_cod_data_source_block masa442
_cod_depositor_comments
;
The following automatic conversions were performed:
'_symmetry_cell_setting' value 'Orthorhombic' changed to 'orthorhombic'
according to '/home/saulius/struct/CIF-dictionaries/cif_core.dic'
dictionary named 'cif_core.dic' version 2.4.1 from 2010-06-29.

Automatic conversion script
Id: cif_fix_enum 1555 2011-01-17 13:19:09Z saulius 
;
_cod_original_sg_symbol_Hall 'P 2ac 2ab '
_cod_database_code 7151725

loop_
_symmetry_equiv_pos_as_xyz
'x, y, z'
'-x+1/2, -y, z+1/2'
'-x, y+1/2, -z+1/2'
'x+1/2, -y+1/2, -z'

loop_
_atom_site_label
_atom_site_type_symbol
_atom_site_fract_x
_atom_site_fract_y
_atom_site_fract_z
_atom_site_U_iso_or_equiv
_atom_site_adp_type
_atom_site_occupancy
_atom_site_symmetry_multiplicity
_atom_site_calc_flag
_atom_site_refinement_flags
_atom_site_disorder_assembly
_atom_site_disorder_group
Si1 Si 0.08787(4) -0.06060(3) 0.49995(3) 0.02407(12) Uani 1 1 d . . .
C5 C 0.56533(16) 0.14336(13) 0.49803(11) 0.0275(3) Uani 1 1 d . . .
H5 H 0.6589 0.1856 0.5017 0.033 Uiso 1 1 calc R . .
C4 C 0.44845(18) 0.15291(13) 0.56562(10) 0.0234(3) Uani 1 1 d . . .
C9 C 0.30893(17) 0.08821(12) 0.55561(10) 0.0222(3) Uani 1 1 d . . .
C8 C 0.28512(17) 0.01264(13) 0.48384(9) 0.0233(3) Uani 1 1 d . . .
C10 C 0.17646(18) 0.09878(13) 0.61740(9) 0.0231(3) Uani 1 1 d . . .
C16 C 0.3327(2) 0.23756(13) 0.70401(10) 0.0263(3) Uani 1 1 d . . .
C11 C 0.04057(19) 0.03221(13) 0.59856(10) 0.0256(3) Uani 1 1 d . . .
C3 C 0.4628(2) 0.22658(13) 0.64434(10) 0.0260(3) Uani 1 1 d . . .
C13 C -0.0903(2) 0.12474(15) 0.72231(10) 0.0330(4) Uani 1 1 d . . .
H13 H -0.1807 0.1342 0.7575 0.040 Uiso 1 1 calc R . .
C6 C 0.5408(2) 0.07141(14) 0.42645(10) 0.0293(3) Uani 1 1 d . . .
H6 H 0.6178 0.0670 0.3820 0.035 Uiso 1 1 calc R . .
C7 C 0.4033(2) 0.00532(14) 0.41931(10) 0.0278(3) Uani 1 1 d . . .
H7 H 0.3907 -0.0437 0.3712 0.033 Uiso 1 1 calc R . .
C2 C 0.6047(2) 0.28594(14) 0.66251(12) 0.0317(3) Uani 1 1 d . . .
H2 H 0.6900 0.2798 0.6231 0.038 Uiso 1 1 calc R . .
C15 C 0.1836(2) 0.17602(13) 0.68865(10) 0.0255(3) Uani 1 1 d . . .
C14 C 0.0440(2) 0.18802(15) 0.74004(10) 0.0312(4) Uani 1 1 d . . .
H14 H 0.0426 0.2397 0.7869 0.037 Uiso 1 1 calc R . .
C12 C -0.0931(2) 0.04618(14) 0.65200(11) 0.0306(3) Uani 1 1 d . . .
H12 H -0.1845 0.0035 0.6412 0.037 Uiso 1 1 calc R . .
C18 C 0.4926(3) 0.36376(16) 0.79621(12) 0.0412(5) Uani 1 1 d . . .
H18 H 0.5025 0.4092 0.8466 0.049 Uiso 1 1 calc R . .
C1 C 0.6204(2) 0.35293(15) 0.73732(13) 0.0377(4) Uani 1 1 d . . .
H1 H 0.7158 0.3907 0.7485 0.045 Uiso 1 1 calc R . .
C17 C 0.3525(2) 0.30739(14) 0.77983(11) 0.0348(4) Uani 1 1 d . . .
H17 H 0.2682 0.3153 0.8197 0.042 Uiso 1 1 calc R . .
C20 C -0.05703(19) -0.05288(15) 0.40654(11) 0.0310(3) Uani 1 1 d . . .
H20A H -0.0153 -0.0932 0.3561 0.046 Uiso 1 1 calc R . .
H20B H -0.0745 0.0252 0.3907 0.046 Uiso 1 1 calc R . .
H20C H -0.1562 -0.0866 0.4246 0.046 Uiso 1 1 calc R . .
C19 C 0.1181(2) -0.21238(14) 0.53243(11) 0.0305(3) Uani 1 1 d . . .
H19A H 0.0168 -0.2466 0.5454 0.046 Uiso 1 1 calc R . .
H19B H 0.1849 -0.2160 0.5843 0.046 Uiso 1 1 calc R . .
H19C H 0.1683 -0.2525 0.4843 0.046 Uiso 1 1 calc R . .

loop_
_atom_site_aniso_label
_atom_site_aniso_U_11
_atom_site_aniso_U_22
_atom_site_aniso_U_33
_atom_site_aniso_U_23
_atom_site_aniso_U_13
_atom_site_aniso_U_12
Si1 0.0261(2) 0.0222(2) 0.0238(2) 0.00180(17) 0.00058(18) -0.00011(14)
C5 0.0239(7) 0.0260(7) 0.0325(7) 0.0067(7) 0.0019(7) 0.0008(5)
C4 0.0259(7) 0.0212(7) 0.0231(7) 0.0051(5) -0.0013(6) 0.0035(5)
C9 0.0244(7) 0.0212(7) 0.0209(6) 0.0045(5) 0.0005(5) 0.0043(5)
C8 0.0241(6) 0.0237(7) 0.0222(7) 0.0027(5) 0.0016(6) 0.0025(5)
C10 0.0273(7) 0.0225(7) 0.0195(7) 0.0053(5) 0.0019(5) 0.0053(6)
C16 0.0369(8) 0.0225(7) 0.0196(7) 0.0023(5) -0.0034(6) 0.0070(6)
C11 0.0288(7) 0.0247(7) 0.0232(7) 0.0052(5) 0.0042(6) 0.0038(6)
C3 0.0329(8) 0.0214(7) 0.0237(7) 0.0042(6) -0.0050(6) 0.0044(6)
C13 0.0350(8) 0.0394(9) 0.0247(7) 0.0101(6) 0.0117(7) 0.0126(7)
C6 0.0285(7) 0.0319(8) 0.0274(7) 0.0047(6) 0.0083(6) 0.0062(6)
C7 0.0328(8) 0.0271(7) 0.0236(7) -0.0006(6) 0.0029(6) 0.0057(6)
C2 0.0364(8) 0.0249(7) 0.0338(8) 0.0055(6) -0.0082(7) 0.0022(7)
C15 0.0337(8) 0.0244(7) 0.0183(6) 0.0052(5) 0.0010(6) 0.0063(6)
C14 0.0425(9) 0.0329(8) 0.0184(7) 0.0041(6) 0.0048(7) 0.0134(7)
C12 0.0282(7) 0.0308(8) 0.0329(8) 0.0104(6) 0.0058(6) 0.0017(7)
C18 0.0639(13) 0.0282(9) 0.0315(9) -0.0051(7) -0.0161(9) 0.0058(9)
C1 0.0454(10) 0.0256(8) 0.0422(10) 0.0037(7) -0.0185(8) -0.0018(7)
C17 0.0526(10) 0.0269(8) 0.0248(8) -0.0026(6) -0.0043(7) 0.0075(8)
C20 0.0306(8) 0.0293(8) 0.0331(8) 0.0055(7) -0.0035(6) -0.0028(7)
C19 0.0399(9) 0.0251(7) 0.0265(7) 0.0018(6) -0.0006(6) 0.0017(7)

loop_
_atom_type_symbol
_atom_type_description
_atom_type_scat_dispersion_real
_atom_type_scat_dispersion_imag
_atom_type_scat_source
C C 0.0033 0.0016 'International Tables Vol C Tables 4.2.6.8 and 6.1.1.4'
H H 0.0000 0.0000 'International Tables Vol C Tables 4.2.6.8 and 6.1.1.4'
Si Si 0.0817 0.0704 'International Tables Vol C Tables 4.2.6.8 and 6.1.1.4'

loop_
_geom_angle_atom_site_label_1
_geom_angle_atom_site_label_2
_geom_angle_atom_site_label_3
_geom_angle
_geom_angle_site_symmetry_1
_geom_angle_site_symmetry_3
_geom_angle_publ_flag
C20 Si1 C19 109.42(8) . . ?
C20 Si1 C8 117.11(7) . . ?
C19 Si1 C8 110.62(7) . . ?
C20 Si1 C11 115.32(7) . . ?
C19 Si1 C11 112.21(7) . . ?
C8 Si1 C11 91.17(7) . . ?
C6 C5 C4 120.16(14) . . ?
C6 C5 H5 119.9 . . ?
C4 C5 H5 119.9 . . ?
C9 C4 C5 117.21(14) . . ?
C9 C4 C3 118.29(13) . . ?
C5 C4 C3 124.50(14) . . ?
C4 C9 C8 122.78(13) . . ?
C4 C9 C10 121.49(13) . . ?
C8 C9 C10 115.69(13) . . ?
C7 C8 C9 118.10(14) . . ?
C7 C8 Si1 133.53(12) . . ?
C9 C8 Si1 108.36(10) . . ?
C15 C10 C11 123.11(14) . . ?
C15 C10 C9 120.60(14) . . ?
C11 C10 C9 116.21(13) . . ?
C17 C16 C3 118.14(16) . . ?
C17 C16 C15 121.00(16) . . ?
C3 C16 C15 120.84(14) . . ?
C12 C11 C10 118.05(15) . . ?
C12 C11 Si1 133.91(13) . . ?
C10 C11 Si1 108.04(11) . . ?
C2 C3 C16 118.89(15) . . ?
C2 C3 C4 121.19(15) . . ?
C16 C3 C4 119.92(14) . . ?
C14 C13 C12 121.05(15) . . ?
C14 C13 H13 119.5 . . ?
C12 C13 H13 119.5 . . ?
C5 C6 C7 121.60(14) . . ?
C5 C6 H6 119.2 . . ?
C7 C6 H6 119.2 . . ?
C8 C7 C6 120.10(14) . . ?
C8 C7 H7 119.9 . . ?
C6 C7 H7 119.9 . . ?
C1 C2 C3 121.53(18) . . ?
C1 C2 H2 119.2 . . ?
C3 C2 H2 119.2 . . ?
C10 C15 C14 116.51(15) . . ?
C10 C15 C16 118.48(14) . . ?
C14 C15 C16 125.01(15) . . ?
C13 C14 C15 121.31(15) . . ?
C13 C14 H14 119.3 . . ?
C15 C14 H14 119.3 . . ?
C11 C12 C13 119.94(16) . . ?
C11 C12 H12 120.0 . . ?
C13 C12 H12 120.0 . . ?
C17 C18 C1 120.01(16) . . ?
C17 C18 H18 120.0 . . ?
C1 C18 H18 120.0 . . ?
C2 C1 C18 119.68(18) . . ?
C2 C1 H1 120.2 . . ?
C18 C1 H1 120.2 . . ?
C18 C17 C16 121.74(18) . . ?
C18 C17 H17 119.1 . . ?
C16 C17 H17 119.1 . . ?
Si1 C20 H20A 109.5 . . ?
Si1 C20 H20B 109.5 . . ?
H20A C20 H20B 109.5 . . ?
Si1 C20 H20C 109.5 . . ?
H20A C20 H20C 109.5 . . ?
H20B C20 H20C 109.5 . . ?
Si1 C19 H19A 109.5 . . ?
Si1 C19 H19B 109.5 . . ?
H19A C19 H19B 109.5 . . ?
Si1 C19 H19C 109.5 . . ?
H19A C19 H19C 109.5 . . ?
H19B C19 H19C 109.5 . . ?

loop_
_geom_bond_atom_site_label_1
_geom_bond_atom_site_label_2
_geom_bond_distance
_geom_bond_site_symmetry_2
_geom_bond_publ_flag
Si1 C20 1.8574(17) . ?
Si1 C19 1.8687(16) . ?
Si1 C8 1.8803(15) . ?
Si1 C11 1.8819(17) . ?
C5 C6 1.384(2) . ?
C5 C4 1.415(2) . ?
C5 H5 0.9300 . ?
C4 C9 1.404(2) . ?
C4 C3 1.471(2) . ?
C9 C8 1.411(2) . ?
C9 C10 1.4523(19) . ?
C8 C7 1.388(2) . ?
C10 C15 1.405(2) . ?
C10 C11 1.411(2) . ?
C16 C17 1.414(2) . ?
C16 C3 1.417(2) . ?
C16 C15 1.463(2) . ?
C11 C12 1.388(2) . ?
C3 C2 1.406(2) . ?
C13 C14 1.376(3) . ?
C13 C12 1.403(2) . ?
C13 H13 0.9300 . ?
C6 C7 1.395(2) . ?
C6 H6 0.9300 . ?
C7 H7 0.9300 . ?
C2 C1 1.378(3) . ?
C2 H2 0.9300 . ?
C15 C14 1.409(2) . ?
C14 H14 0.9300 . ?
C12 H12 0.9300 . ?
C18 C17 1.372(3) . ?
C18 C1 1.395(3) . ?
C18 H18 0.9300 . ?
C1 H1 0.9300 . ?
C17 H17 0.9300 . ?
C20 H20A 0.9600 . ?
C20 H20B 0.9600 . ?
C20 H20C 0.9600 . ?
C19 H19A 0.9600 . ?
C19 H19B 0.9600 . ?
C19 H19C 0.9600 . ?

loop_
_cod_related_entry_id
_cod_related_entry_database
_cod_related_entry_code
1 ChemSpider 26995654
